data_8106170
loop_
_publ_author_name
'Zhang, Mao-Yuan'
'Shi, Da-Bin'

_publ_section_title
;
 Crystal structure of methyl
 4&#x2032;-amino-3&#x2032;,5&#x2032;-diisopropyl-[1,1&#x2032;-biphenyl]-4-carboxylate,
 C20H25NO2
;
_journal_issue 3
_journal_name_full 'Zeitschrift f\"ur Kristallographie - New Crystal Structures'
_journal_page_first 421
_journal_page_last 422
_journal_paper_doi 10.1515/ncrs-2017-0324
_journal_volume 233
_journal_year 2018
_chemical_formula_sum 'C20 H25 N O2'
_chemical_formula_weight 311.41
_space_group_IT_number 14
_space_group_name_Hall '-P 2yn'
_space_group_name_H-M_alt 'P 1 21/n 1'
_symmetry_cell_setting monoclinic
_symmetry_space_group_name_Hall '-P 2yn'
_symmetry_space_group_name_H-M 'P 1 21/n 1'
_atom_sites_solution_hydrogens geom
_atom_sites_solution_primary direct
_atom_sites_solution_secondary difmap
_cell_angle_alpha 90.00
_cell_angle_beta 100.775(4)
_cell_angle_gamma 90.00
_cell_formula_units_Z 4
_cell_length_a 16.873(4)
_cell_length_b 6.2095(16)
_cell_length_c 16.992(4)
_cell_measurement_reflns_used 3103
_cell_measurement_temperature 296(2)
_cell_measurement_theta_max 27.48
_cell_measurement_theta_min 2.46
_cell_volume 1748.9(7)
_computing_cell_refinement 'SAINT V7.68A(Bruker AXS, 2009)'
_computing_data_collection 'SMART (Bruker AXS, 2000)'
_computing_data_reduction 'SAINT V7.68A(Bruker AXS, 2009)'
_computing_molecular_graphics 'SHELXTL v6.12 (Bruker AXS, 2001)'
_computing_publication_material 'SHELXL-97 (Sheldrick, 1997)'
_computing_structure_refinement 'SHELXL-97 (Sheldrick, 1997)'
_computing_structure_solution 'SHELXS-97 (Sheldrick, 1990)'
_diffrn_ambient_temperature 296(2)
_diffrn_measured_fraction_theta_full 0.976
_diffrn_measured_fraction_theta_max 0.976
_diffrn_measurement_device_type 'CCD area detector'
_diffrn_measurement_method 'phi and omega scans'
_diffrn_radiation_monochromator graphite
_diffrn_radiation_source 'fine-focus sealed tube'
_diffrn_radiation_type MoK\a
_diffrn_radiation_wavelength 0.71073
_diffrn_reflns_av_R_equivalents 0.0204
_diffrn_reflns_av_sigmaI/netI 0.0259
_diffrn_reflns_limit_h_max 22
_diffrn_reflns_limit_h_min -16
_diffrn_reflns_limit_k_max 7
_diffrn_reflns_limit_k_min -8
_diffrn_reflns_limit_l_max 21
_diffrn_reflns_limit_l_min -22
_diffrn_reflns_number 10128
_diffrn_reflns_theta_full 27.74
_diffrn_reflns_theta_max 27.74
_diffrn_reflns_theta_min 1.56
_exptl_absorpt_coefficient_mu 0.076
_exptl_absorpt_correction_T_max 0.9851
_exptl_absorpt_correction_T_min 0.9851
_exptl_absorpt_correction_type multi-scan
_exptl_absorpt_process_details 'SADABS (Bruker, 2013)'
_exptl_crystal_colour white
_exptl_crystal_density_diffrn 1.183
_exptl_crystal_density_method 'not measured'
_exptl_crystal_description block
_exptl_crystal_F_000 672
_exptl_crystal_size_max 0.20
_exptl_crystal_size_mid 0.20
_exptl_crystal_size_min 0.20
_refine_diff_density_max 0.255
_refine_diff_density_min -0.195
_refine_diff_density_rms 0.038
_refine_ls_extinction_method none
_refine_ls_goodness_of_fit_ref 1.050
_refine_ls_hydrogen_treatment mixed
_refine_ls_matrix_type full
_refine_ls_number_parameters 221
_refine_ls_number_reflns 4022
_refine_ls_number_restraints 1
_refine_ls_restrained_S_all 1.050
_refine_ls_R_factor_all 0.0740
_refine_ls_R_factor_gt 0.0473
_refine_ls_shift/su_max 0.000
_refine_ls_shift/su_mean 0.000
_refine_ls_structure_factor_coef Fsqd
_refine_ls_weighting_details 'calc w=1/[\s^2^(Fo^2^)+(0.0585P)^2^+0.5569P] where P=(Fo^2^+2Fc^2^)/3'
_refine_ls_weighting_scheme calc
_refine_ls_wR_factor_gt 0.1176
_refine_ls_wR_factor_ref 0.1417
_reflns_number_gt 2790
_reflns_number_total 4022
_reflns_threshold_expression >2sigma(I)
_cod_data_source_file suppl_ncrs-2017-0324_suppl.cif
_cod_data_source_block 1
_cod_depositor_comments
;
The following automatic conversions were performed:

data item '_exptl_absorpt_correction_type' value 'Multi-scan' was
changed to 'multi-scan' in accordance with the built-in table derived
from the CIF Core dictionary named 'cif_core.dic' version 2.4.5 last
updated on 2014-11-21.

data item '_symmetry_cell_setting' value 'Monoclinic' was changed to
'monoclinic' in accordance with the built-in table derived from the
CIF Core dictionary named 'cif_core.dic' version 2.4.5 last updated
on 2014-11-21.

Automatic conversion script
Id: cif_fix_values 8738 2021-04-28 16:35:53Z antanas 
;
_cod_original_cell_volume 1748.9(8)
_cod_original_sg_symbol_H-M P2(1)/n
_cod_database_code 8106170

loop_
_symmetry_equiv_pos_as_xyz
'x, y, z'
'-x+1/2, y+1/2, -z+1/2'
'-x, -y, -z'
'x-1/2, -y-1/2, z-1/2'

loop_
_atom_site_label
_atom_site_type_symbol
_atom_site_fract_x
_atom_site_fract_y
_atom_site_fract_z
_atom_site_U_iso_or_equiv
_atom_site_adp_type
_atom_site_occupancy
_atom_site_symmetry_multiplicity
_atom_site_calc_flag
_atom_site_refinement_flags
_atom_site_disorder_assembly
_atom_site_disorder_group
C9 C 0.95344(9) 0.0717(3) 0.73074(9) 0.0380(4) Uani 1 1 d . . .
C14 C 1.02243(9) -0.0070(3) 0.78004(9) 0.0388(4) Uani 1 1 d . . .
H14 H 1.0555 -0.1015 0.7585 0.047 Uiso 1 1 calc R . .
O2 O 0.88168(9) -0.3656(2) 0.38274(7) 0.0585(4) Uani 1 1 d . . .
O1 O 0.84255(9) -0.0313(2) 0.34469(7) 0.0597(4) Uani 1 1 d . . .
C13 C 1.04383(9) 0.0498(3) 0.85984(9) 0.0366(4) Uani 1 1 d . . .
N1 N 1.01666(11) 0.2618(3) 0.97156(9) 0.0501(4) Uani 1 1 d . . .
C6 C 0.93304(9) 0.0114(3) 0.64506(9) 0.0375(4) Uani 1 1 d . . .
C3 C 0.89356(9) -0.1026(3) 0.48273(9) 0.0384(4) Uani 1 1 d . . .
C10 C 0.90406(10) 0.2071(3) 0.76505(10) 0.0412(4) Uani 1 1 d . . .
H10 H 0.8571 0.2593 0.7332 0.049 Uiso 1 1 calc R . .
C7 C 0.89960(10) 0.1606(3) 0.58721(10) 0.0438(4) Uani 1 1 d . . .
H7 H 0.8899 0.3003 0.6027 0.053 Uiso 1 1 calc R . .
C12 C 0.99342(9) 0.1921(3) 0.89239(9) 0.0363(3) Uani 1 1 d . . .
C11 C 0.92201(9) 0.2680(3) 0.84515(9) 0.0387(4) Uani 1 1 d . . .
C8 C 0.88065(10) 0.1053(3) 0.50738(10) 0.0435(4) Uani 1 1 d . . .
H8 H 0.8590 0.2083 0.4697 0.052 Uiso 1 1 calc R . .
C5 C 0.94677(11) -0.1957(3) 0.61944(10) 0.0444(4) Uani 1 1 d . . .
H5 H 0.9696 -0.2981 0.6569 0.053 Uiso 1 1 calc R . .
C1 C 0.87000(10) -0.1570(3) 0.39652(10) 0.0434(4) Uani 1 1 d . . .
C15 C 1.12105(10) -0.0351(3) 0.91120(10) 0.0434(4) Uani 1 1 d . . .
H15 H 1.1099 -0.0534 0.9654 0.052 Uiso 1 1 calc R . .
C4 C 0.92722(10) -0.2524(3) 0.53955(10) 0.0440(4) Uani 1 1 d . . .
H4 H 0.9367 -0.3921 0.5238 0.053 Uiso 1 1 calc R . .
C18 C 0.86296(10) 0.4105(3) 0.87851(10) 0.0481(4) Uani 1 1 d . . .
H18 H 0.8851 0.4304 0.9356 0.058 Uiso 1 1 calc RD . .
C2 C 0.85974(15) -0.4383(4) 0.30118(11) 0.0688(6) Uani 1 1 d . . .
H2A H 0.8069 -0.3860 0.2785 0.103 Uiso 1 1 calc R . .
H2B H 0.8597 -0.5929 0.3000 0.103 Uiso 1 1 calc R . .
H2C H 0.8980 -0.3846 0.2707 0.103 Uiso 1 1 calc R . .
C19 C 0.78179(13) 0.3036(5) 0.87322(16) 0.0864(8) Uani 1 1 d . . .
H19A H 0.7558 0.2927 0.8181 0.130 Uiso 1 1 calc R . .
H19B H 0.7489 0.3879 0.9020 0.130 Uiso 1 1 calc R . .
H19C H 0.7890 0.1621 0.8962 0.130 Uiso 1 1 calc R . .
C20 C 0.85654(19) 0.6319(4) 0.84090(16) 0.0891(8) Uani 1 1 d . . .
H20A H 0.9093 0.6947 0.8469 0.134 Uiso 1 1 calc R . .
H20B H 0.8228 0.7214 0.8669 0.134 Uiso 1 1 calc R . .
H20C H 0.8334 0.6202 0.7850 0.134 Uiso 1 1 calc R . .
C16 C 1.18931(12) 0.1259(4) 0.91768(16) 0.0764(7) Uani 1 1 d . . .
H16A H 1.2031 0.1466 0.8659 0.115 Uiso 1 1 calc R . .
H16B H 1.2355 0.0725 0.9543 0.115 Uiso 1 1 calc R . .
H16C H 1.1727 0.2607 0.9370 0.115 Uiso 1 1 calc R . .
C17 C 1.14694(13) -0.2540(3) 0.88521(13) 0.0634(6) Uani 1 1 d . . .
H17A H 1.1021 -0.3517 0.8791 0.095 Uiso 1 1 calc R . .
H17B H 1.1902 -0.3085 0.9250 0.095 Uiso 1 1 calc R . .
H17C H 1.1648 -0.2401 0.8350 0.095 Uiso 1 1 calc R . .
H1A H 1.0528(15) 0.184(4) 1.0031(14) 0.077(7) Uiso 1 1 d . . .
H1B H 0.9869(9) 0.314(4) 0.9972(13) 0.073(8) Uiso 1 1 d D . .

loop_
_atom_site_aniso_label
_atom_site_aniso_U_11
_atom_site_aniso_U_22
_atom_site_aniso_U_33
_atom_site_aniso_U_23
_atom_site_aniso_U_13
_atom_site_aniso_U_12
C9 0.0357(8) 0.0407(9) 0.0374(8) -0.0037(7) 0.0065(6) -0.0026(7)
C14 0.0346(8) 0.0412(9) 0.0422(9) -0.0057(7) 0.0113(7) 0.0017(7)
O2 0.0797(10) 0.0527(8) 0.0407(7) -0.0112(6) 0.0054(6) -0.0014(7)
O1 0.0723(9) 0.0644(9) 0.0410(7) 0.0032(6) 0.0070(6) 0.0030(7)
C13 0.0318(8) 0.0370(8) 0.0406(8) -0.0026(7) 0.0061(6) 0.0000(6)
N1 0.0508(9) 0.0542(10) 0.0418(8) -0.0127(7) -0.0004(7) 0.0135(8)
C6 0.0333(8) 0.0419(9) 0.0376(8) -0.0041(7) 0.0075(6) -0.0031(7)
C3 0.0351(8) 0.0442(9) 0.0369(8) -0.0031(7) 0.0090(6) -0.0038(7)
C10 0.0337(8) 0.0464(10) 0.0417(9) -0.0047(7) 0.0019(6) 0.0033(7)
C7 0.0492(10) 0.0388(9) 0.0441(9) -0.0040(7) 0.0107(7) 0.0010(7)
C12 0.0352(8) 0.0358(8) 0.0374(8) -0.0054(6) 0.0052(6) -0.0026(6)
C11 0.0346(8) 0.0393(9) 0.0417(8) -0.0065(7) 0.0063(6) 0.0016(7)
C8 0.0446(9) 0.0451(10) 0.0405(9) 0.0031(7) 0.0071(7) 0.0029(8)
C5 0.0495(10) 0.0425(9) 0.0399(9) -0.0001(7) 0.0054(7) 0.0044(8)
C1 0.0397(9) 0.0512(10) 0.0409(9) -0.0028(8) 0.0112(7) -0.0044(8)
C15 0.0370(9) 0.0458(10) 0.0459(9) -0.0033(7) 0.0042(7) 0.0048(7)
C4 0.0502(10) 0.0398(9) 0.0420(9) -0.0046(7) 0.0088(7) 0.0008(8)
C18 0.0431(9) 0.0552(11) 0.0435(9) -0.0113(8) 0.0018(7) 0.0132(8)
C2 0.0917(16) 0.0708(14) 0.0439(11) -0.0190(10) 0.0124(10) -0.0096(12)
C19 0.0475(12) 0.111(2) 0.1056(19) -0.0404(16) 0.0270(12) 0.0015(13)
C20 0.125(2) 0.0624(15) 0.0837(17) 0.0022(13) 0.0284(16) 0.0370(15)
C16 0.0409(11) 0.0676(14) 0.1128(19) 0.0054(14) -0.0062(11) -0.0043(10)
C17 0.0587(12) 0.0600(13) 0.0673(13) -0.0094(10) 0.0006(10) 0.0217(10)

loop_
_atom_type_symbol
_atom_type_description
_atom_type_scat_dispersion_real
_atom_type_scat_dispersion_imag
_atom_type_scat_source
C C 0.0033 0.0016 'International Tables Vol C Tables 4.2.6.8 and 6.1.1.4'
H H 0.0000 0.0000 'International Tables Vol C Tables 4.2.6.8 and 6.1.1.4'
N N 0.0061 0.0033 'International Tables Vol C Tables 4.2.6.8 and 6.1.1.4'
O O 0.0106 0.0060 'International Tables Vol C Tables 4.2.6.8 and 6.1.1.4'

loop_
_geom_angle_atom_site_label_1
_geom_angle_atom_site_label_2
_geom_angle_atom_site_label_3
_geom_angle
_geom_angle_site_symmetry_1
_geom_angle_site_symmetry_3
C10 C9 C14 117.47(14) . .
C10 C9 C6 121.30(14) . .
C14 C9 C6 121.24(14) . .
C13 C14 C9 122.51(15) . .
C13 C14 H14 118.7 . .
C9 C14 H14 118.7 . .
C1 O2 C2 116.93(16) . .
C14 C13 C12 118.61(14) . .
C14 C13 C15 120.88(14) . .
C12 C13 C15 120.50(14) . .
C12 N1 H1A 117.2(16) . .
C12 N1 H1B 124.3(12) . .
H1A N1 H1B 109.1(19) . .
C7 C6 C5 117.63(15) . .
C7 C6 C9 121.04(15) . .
C5 C6 C9 121.33(15) . .
C4 C3 C8 118.84(15) . .
C4 C3 C1 122.33(16) . .
C8 C3 C1 118.83(15) . .
C9 C10 C11 122.57(15) . .
C9 C10 H10 118.7 . .
C11 C10 H10 118.7 . .
C8 C7 C6 121.24(16) . .
C8 C7 H7 119.4 . .
C6 C7 H7 119.4 . .
N1 C12 C11 120.33(15) . .
N1 C12 C13 119.36(15) . .
C11 C12 C13 120.28(14) . .
C10 C11 C12 118.49(14) . .
C10 C11 C18 119.05(14) . .
C12 C11 C18 122.45(14) . .
C7 C8 C3 120.57(16) . .
C7 C8 H8 119.7 . .
C3 C8 H8 119.7 . .
C4 C5 C6 121.32(16) . .
C4 C5 H5 119.3 . .
C6 C5 H5 119.3 . .
O1 C1 O2 123.33(16) . .
O1 C1 C3 124.78(17) . .
O2 C1 C3 111.88(15) . .
C16 C15 C17 110.86(17) . .
C16 C15 C13 111.80(15) . .
C17 C15 C13 113.94(15) . .
C16 C15 H15 106.6 . .
C17 C15 H15 106.6 . .
C13 C15 H15 106.6 . .
C5 C4 C3 120.38(16) . .
C5 C4 H4 119.8 . .
C3 C4 H4 119.8 . .
C19 C18 C20 112.5(2) . .
C19 C18 C11 111.86(16) . .
C20 C18 C11 111.86(17) . .
C19 C18 H18 106.7 . .
C20 C18 H18 106.7 . .
C11 C18 H18 106.7 . .
O2 C2 H2A 109.5 . .
O2 C2 H2B 109.5 . .
H2A C2 H2B 109.5 . .
O2 C2 H2C 109.5 . .
H2A C2 H2C 109.5 . .
H2B C2 H2C 109.5 . .
C18 C19 H19A 109.5 . .
C18 C19 H19B 109.5 . .
H19A C19 H19B 109.5 . .
C18 C19 H19C 109.5 . .
H19A C19 H19C 109.5 . .
H19B C19 H19C 109.5 . .
C18 C20 H20A 109.5 . .
C18 C20 H20B 109.5 . .
H20A C20 H20B 109.5 . .
C18 C20 H20C 109.5 . .
H20A C20 H20C 109.5 . .
H20B C20 H20C 109.5 . .
C15 C16 H16A 109.5 . .
C15 C16 H16B 109.5 . .
H16A C16 H16B 109.5 . .
C15 C16 H16C 109.5 . .
H16A C16 H16C 109.5 . .
H16B C16 H16C 109.5 . .
C15 C17 H17A 109.5 . .
C15 C17 H17B 109.5 . .
H17A C17 H17B 109.5 . .
C15 C17 H17C 109.5 . .
H17A C17 H17C 109.5 . .
H17B C17 H17C 109.5 . .

loop_
_geom_bond_atom_site_label_1
_geom_bond_atom_site_label_2
_geom_bond_distance
_geom_bond_site_symmetry_2
C9 C10 1.387(2) .
C9 C14 1.390(2) .
C9 C6 1.480(2) .
C14 C13 1.382(2) .
C14 H14 0.9300 .
O2 C1 1.337(2) .
O2 C2 1.439(2) .
O1 C1 1.203(2) .
C13 C12 1.409(2) .
C13 C15 1.521(2) .
N1 C12 1.398(2) .
N1 H1A 0.88(2) .
N1 H1B 0.79(2) .
C6 C7 1.391(2) .
C6 C5 1.391(2) .
C3 C4 1.384(2) .
C3 C8 1.387(2) .
C3 C1 1.483(2) .
C10 C11 1.390(2) .
C10 H10 0.9300 .
C7 C8 1.378(2) .
C7 H7 0.9300 .
C12 C11 1.399(2) .
C11 C18 1.520(2) .
C8 H8 0.9300 .
C5 C4 1.381(2) .
C5 H5 0.9300 .
C15 C16 1.514(3) .
C15 C17 1.518(3) .
C15 H15 0.9800 .
C4 H4 0.9300 .
C18 C19 1.510(3) .
C18 C20 1.511(3) .
C18 H18 0.9800 .
C2 H2A 0.9600 .
C2 H2B 0.9600 .
C2 H2C 0.9600 .
C19 H19A 0.9600 .
C19 H19B 0.9600 .
C19 H19C 0.9600 .
C20 H20A 0.9600 .
C20 H20B 0.9600 .
C20 H20C 0.9600 .
C16 H16A 0.9600 .
C16 H16B 0.9600 .
C16 H16C 0.9600 .
C17 H17A 0.9600 .
C17 H17B 0.9600 .
C17 H17C 0.9600 .

loop_
_geom_torsion_atom_site_label_1
_geom_torsion_atom_site_label_2
_geom_torsion_atom_site_label_3
_geom_torsion_atom_site_label_4
_geom_torsion
_geom_torsion_site_symmetry_1
_geom_torsion_site_symmetry_2
_geom_torsion_site_symmetry_3
_geom_torsion_site_symmetry_4
C10 C9 C14 C13 -1.9(2) . . . .
C6 C9 C14 C13 178.70(15) . . . .
C9 C14 C13 C12 0.3(2) . . . .
C9 C14 C13 C15 -178.32(15) . . . .
C10 C9 C6 C7 38.8(2) . . . .
C14 C9 C6 C7 -141.85(17) . . . .
C10 C9 C6 C5 -141.41(17) . . . .
C14 C9 C6 C5 38.0(2) . . . .
C14 C9 C10 C11 1.2(3) . . . .
C6 C9 C10 C11 -179.45(16) . . . .
C5 C6 C7 C8 0.1(3) . . . .
C9 C6 C7 C8 179.89(15) . . . .
C14 C13 C12 N1 -176.07(16) . . . .
C15 C13 C12 N1 2.6(2) . . . .
C14 C13 C12 C11 2.0(2) . . . .
C15 C13 C12 C11 -179.30(15) . . . .
C9 C10 C11 C12 1.1(3) . . . .
C9 C10 C11 C18 -177.82(16) . . . .
N1 C12 C11 C10 175.35(16) . . . .
C13 C12 C11 C10 -2.7(2) . . . .
N1 C12 C11 C18 -5.7(3) . . . .
C13 C12 C11 C18 176.17(16) . . . .
C6 C7 C8 C3 0.8(3) . . . .
C4 C3 C8 C7 -1.2(3) . . . .
C1 C3 C8 C7 178.16(15) . . . .
C7 C6 C5 C4 -0.6(3) . . . .
C9 C6 C5 C4 179.55(15) . . . .
C2 O2 C1 O1 0.0(3) . . . .
C2 O2 C1 C3 179.06(15) . . . .
C4 C3 C1 O1 -177.95(17) . . . .
C8 C3 C1 O1 2.7(3) . . . .
C4 C3 C1 O2 3.0(2) . . . .
C8 C3 C1 O2 -176.30(15) . . . .
C14 C13 C15 C16 97.6(2) . . . .
C12 C13 C15 C16 -81.1(2) . . . .
C14 C13 C15 C17 -29.1(2) . . . .
C12 C13 C15 C17 152.27(17) . . . .
C6 C5 C4 C3 0.3(3) . . . .
C8 C3 C4 C5 0.6(3) . . . .
C1 C3 C4 C5 -178.70(16) . . . .
C10 C11 C18 C19 61.5(2) . . . .
C12 C11 C18 C19 -117.4(2) . . . .
C10 C11 C18 C20 -65.8(2) . . . .
C12 C11 C18 C20 115.3(2) . . . .
